data_2016576
loop_
_publ_author_name
'Guo, Ming-Lin'
'Wang, Feng-Qin'
'Zang, Hong-Jun'

_publ_section_title
;
 Hexaaquanickel(II)
 bis[2-carboxylato-2-(isothiouronium-<i>S</i>-ylmethyl)propane-1,3-diyl
 phosphate] hexahydrate
;
_journal_coeditor_code AV3143
_journal_issue 5
_journal_name_full 'Acta Crystallographica Section C'
_journal_page_first m198
_journal_page_last m200
_journal_paper_doi 10.1107/S0108270108007956
_journal_volume 64
_journal_year 2008
_chemical_formula_iupac '[Ni (H2 O1)6] (C6 H10 N2 O6 P S)2 , 6H2 O'
_chemical_formula_moiety 'H12 Ni O6 2+ , 2C6 H10 N2 O6 P S - , 6H2 O'
_chemical_formula_sum 'C12 H44 N4 Ni O24 P2 S2'
_chemical_formula_weight 813.28
_chemical_name_systematic
;
Hexaaquanickel(II)
bis[2-carboxylato-2-(isothiouronium-<i>S</i>-ylmethyl)propane-1,3-diyl
phosphate] hexahydrate
;
_space_group_IT_number 2
_symmetry_cell_setting triclinic
_symmetry_space_group_name_Hall '-P 1'
_symmetry_space_group_name_H-M 'P -1'
_atom_sites_solution_hydrogens geom
_atom_sites_solution_primary direct
_atom_sites_solution_secondary difmap
_audit_creation_method SHELXL97
_cell_angle_alpha 95.807(3)
_cell_angle_beta 93.091(3)
_cell_angle_gamma 93.760(3)
_cell_formula_units_Z 1
_cell_length_a 6.2701(12)
_cell_length_b 6.4816(12)
_cell_length_c 19.616(4)
_cell_measurement_reflns_used 2700
_cell_measurement_temperature 294(2)
_cell_measurement_theta_max 26.41
_cell_measurement_theta_min 3.14
_cell_volume 789.9(3)
_computing_cell_refinement 'SMART (Bruker, 1997)'
_computing_data_collection 'SMART (Bruker, 1997)'
_computing_data_reduction 'SAINT (Bruker, 1997)'
_computing_molecular_graphics 'SHELXTL (Bruker, 2001)'
_computing_publication_material 'SHELXTL (Bruker, 2001)'
_computing_structure_refinement 'SHELXTL (Bruker, 2001)'
_computing_structure_solution 'SHELXTL (Bruker, 2001)'
_diffrn_ambient_temperature 294(2)
_diffrn_measured_fraction_theta_full 0.995
_diffrn_measured_fraction_theta_max 0.995
_diffrn_measurement_device_type 'Bruker SMART CCD area-detector'
_diffrn_measurement_method '\f and \w'
_diffrn_radiation_monochromator graphite
_diffrn_radiation_source 'fine-focus sealed tube'
_diffrn_radiation_type MoK\a
_diffrn_radiation_wavelength 0.71073
_diffrn_reflns_av_R_equivalents 0.0182
_diffrn_reflns_av_sigmaI/netI 0.0305
_diffrn_reflns_limit_h_max 7
_diffrn_reflns_limit_h_min -6
_diffrn_reflns_limit_k_max 7
_diffrn_reflns_limit_k_min -7
_diffrn_reflns_limit_l_max 23
_diffrn_reflns_limit_l_min -22
_diffrn_reflns_number 4055
_diffrn_reflns_theta_full 25.03
_diffrn_reflns_theta_max 25.03
_diffrn_reflns_theta_min 1.05
_diffrn_standards_number 0
_exptl_absorpt_coefficient_mu 0.947
_exptl_absorpt_correction_T_max 0.818
_exptl_absorpt_correction_T_min 0.765
_exptl_absorpt_correction_type multi-scan
_exptl_absorpt_process_details '(SADABS; Sheldrick, 1996)'
_exptl_crystal_colour green
_exptl_crystal_density_diffrn 1.710
_exptl_crystal_density_method 'not measured'
_exptl_crystal_description block
_exptl_crystal_F_000 426
_exptl_crystal_size_max 0.28
_exptl_crystal_size_mid 0.24
_exptl_crystal_size_min 0.22
_refine_diff_density_max 0.490
_refine_diff_density_min -0.491
_refine_ls_extinction_method none
_refine_ls_goodness_of_fit_ref 1.049
_refine_ls_hydrogen_treatment constr
_refine_ls_matrix_type full
_refine_ls_number_parameters 205
_refine_ls_number_reflns 2789
_refine_ls_number_restraints 0
_refine_ls_restrained_S_all 1.049
_refine_ls_R_factor_all 0.0366
_refine_ls_R_factor_gt 0.0318
_refine_ls_shift/su_max 0.000
_refine_ls_shift/su_mean 0.000
_refine_ls_structure_factor_coef Fsqd
_refine_ls_weighting_details 'calc w = 1/[\s^2^(Fo^2^)+(0.0402P)^2^+0.6065P] where P=(Fo^2^+2Fc^2^)/3'
_refine_ls_weighting_scheme calc
_refine_ls_wR_factor_gt 0.0814
_refine_ls_wR_factor_ref 0.0842
_reflns_number_gt 2482
_reflns_number_total 2789
_reflns_threshold_expression I>2\s
_cod_data_source_file av3143.cif
_cod_data_source_block I
_cod_original_sg_symbol_H-M 'P -1 '
_cod_database_code 2016576
_cod_database_fobs_code 2016576

loop_
_symmetry_equiv_pos_as_xyz
'x, y, z'
'-x, -y, -z'

loop_
_atom_site_type_symbol
_atom_site_label
_atom_site_fract_x
_atom_site_fract_y
_atom_site_fract_z
_atom_site_U_iso_or_equiv
_atom_site_adp_type
_atom_site_calc_flag
_atom_site_refinement_flags
_atom_site_occupancy
Ni Ni1 0.5000 0.5000 0.5000 0.02462(13) Uani d S 1
P P1 0.64559(9) -0.08749(10) 0.30461(3) 0.02290(16) Uani d . 1
S S1 0.41441(10) 0.32226(9) 0.11184(3) 0.03093(17) Uani d . 1
C C1 0.5881(3) -0.0897(4) 0.17245(11) 0.0215(5) Uani d . 1
H H1E 0.6004 -0.2384 0.1644 0.026 Uiso d R 1
H H1F 0.6431 -0.0263 0.1336 0.026 Uiso d R 1
C C2 0.2682(4) -0.1298(4) 0.24308(11) 0.0273(5) Uani d . 1
H H2E 0.1210 -0.0954 0.2475 0.033 Uiso d R 1
H H2F 0.2705 -0.2801 0.2389 0.033 Uiso d R 1
C C3 0.3530(3) -0.0470(3) 0.17813(11) 0.0214(5) Uani d . 1
C C4 0.2195(4) -0.1605(3) 0.11498(11) 0.0227(5) Uani d . 1
C C5 0.3200(4) 0.1877(4) 0.18258(12) 0.0279(5) Uani d . 1
H H5A 0.3926 0.2541 0.2248 0.033 Uiso d R 1
H H5B 0.1683 0.2058 0.1856 0.033 Uiso d R 1
C C6 0.2075(4) 0.2744(4) 0.04664(12) 0.0251(5) Uani d . 1
N N1 0.0039(3) 0.2580(3) 0.05896(11) 0.0322(5) Uani d . 1
H H1C -0.0919 0.2418 0.0254 0.039 Uiso calc R 1
H H1D -0.0338 0.2633 0.1006 0.039 Uiso calc R 1
N N2 0.2711(3) 0.2671(3) -0.01556(10) 0.0318(5) Uani d . 1
H H2C 0.1785 0.2511 -0.0500 0.038 Uiso calc R 1
H H2D 0.4056 0.2783 -0.0222 0.038 Uiso calc R 1
O O1 0.4141(3) 0.4878(3) 0.39677(9) 0.0368(4) Uani d . 1
H H1A 0.2805 0.4779 0.3860 0.044 Uiso d R 1
H H1B 0.4947 0.5483 0.3701 0.044 Uiso d R 1
O O2 0.6239(3) 0.2199(3) 0.48119(10) 0.0449(5) Uani d . 1
H H2A 0.6409 0.1684 0.4403 0.054 Uiso d R 1
H H2B 0.6924 0.1687 0.5129 0.054 Uiso d R 1
O O3 0.7910(3) 0.6462(3) 0.48574(11) 0.0497(5) Uani d . 1
H H3A 0.8787 0.6006 0.4577 0.060 Uiso d R 1
H H3B 0.8214 0.7665 0.5069 0.060 Uiso d R 1
O O4 0.7617(3) 0.0529(3) 0.36138(9) 0.0345(4) Uani d . 1
O O5 0.6648(3) -0.3155(3) 0.30392(9) 0.0366(4) Uani d . 1
O O6 0.7158(2) -0.0076(2) 0.23479(8) 0.0242(4) Uani d . 1
O O7 0.3974(3) -0.0411(3) 0.30427(8) 0.0274(4) Uani d . 1
O O8 0.3045(3) -0.1790(3) 0.05863(8) 0.0290(4) Uani d . 1
O O9 0.0299(3) -0.2200(3) 0.12484(9) 0.0335(4) Uani d . 1
O O10 -0.1238(3) 0.4457(3) 0.18989(11) 0.0498(5) Uani d . 1
H H10A -0.1771 0.4740 0.2283 0.060 Uiso d R 1
H H10B -0.0471 0.5451 0.1756 0.060 Uiso d R 1
O O11 0.8514(3) 0.0065(3) 0.57508(9) 0.0372(4) Uani d . 1
H H11A 0.7599 -0.0050 0.6054 0.045 Uiso d R 1
H H11B 0.9823 0.0070 0.5895 0.045 Uiso d R 1
O O12 0.9792(4) 0.4581(4) 0.36201(14) 0.0675(7) Uani d . 1
H H12A 0.9180 0.5374 0.3357 0.081 Uiso d R 1
H H12B 0.9151 0.3382 0.3617 0.081 Uiso d R 1

loop_
_atom_site_aniso_label
_atom_site_aniso_U_11
_atom_site_aniso_U_22
_atom_site_aniso_U_33
_atom_site_aniso_U_12
_atom_site_aniso_U_13
_atom_site_aniso_U_23
Ni1 0.0262(2) 0.0255(2) 0.0222(2) 0.00081(17) 0.00170(17) 0.00310(17)
P1 0.0195(3) 0.0325(3) 0.0169(3) 0.0038(2) -0.0031(2) 0.0045(2)
S1 0.0334(3) 0.0281(3) 0.0296(3) -0.0028(3) -0.0151(3) 0.0069(3)
C1 0.0207(11) 0.0267(12) 0.0162(11) 0.0012(9) -0.0031(9) 0.0003(9)
C2 0.0201(11) 0.0432(14) 0.0182(11) -0.0004(10) -0.0034(9) 0.0047(10)
C3 0.0194(11) 0.0275(12) 0.0167(11) 0.0022(9) -0.0036(9) 0.0016(9)
C4 0.0235(12) 0.0234(11) 0.0209(12) 0.0050(9) -0.0068(9) 0.0036(9)
C5 0.0338(13) 0.0310(13) 0.0185(11) 0.0107(10) -0.0068(10) -0.0005(10)
C6 0.0290(13) 0.0228(12) 0.0225(12) 0.0034(9) -0.0090(10) 0.0023(9)
N1 0.0289(11) 0.0464(13) 0.0204(10) 0.0033(9) -0.0053(8) 0.0028(9)
N2 0.0239(11) 0.0468(13) 0.0238(11) 0.0020(9) -0.0060(8) 0.0031(9)
O1 0.0321(10) 0.0533(12) 0.0253(9) -0.0031(8) -0.0009(8) 0.0108(8)
O2 0.0714(14) 0.0403(11) 0.0260(10) 0.0245(10) 0.0026(9) 0.0051(8)
O3 0.0438(12) 0.0558(13) 0.0448(12) -0.0170(10) 0.0158(9) -0.0114(10)
O4 0.0288(9) 0.0503(11) 0.0221(9) 0.0042(8) -0.0072(7) -0.0028(8)
O5 0.0396(11) 0.0364(10) 0.0363(10) 0.0093(8) -0.0007(8) 0.0131(8)
O6 0.0189(8) 0.0347(9) 0.0183(8) -0.0016(7) -0.0035(6) 0.0043(7)
O7 0.0211(8) 0.0450(10) 0.0160(8) 0.0049(7) -0.0018(6) 0.0020(7)
O8 0.0260(9) 0.0409(10) 0.0190(8) 0.0023(7) -0.0021(7) -0.0010(7)
O9 0.0215(9) 0.0517(11) 0.0258(9) -0.0040(8) -0.0048(7) 0.0040(8)
O10 0.0473(12) 0.0615(14) 0.0422(12) 0.0111(10) 0.0096(10) 0.0057(10)
O11 0.0254(9) 0.0547(12) 0.0316(10) 0.0040(8) -0.0027(8) 0.0072(9)
O12 0.0414(13) 0.0567(14) 0.106(2) -0.0055(10) -0.0184(13) 0.0355(14)

loop_
_atom_type_symbol
_atom_type_description
_atom_type_scat_dispersion_real
_atom_type_scat_dispersion_imag
_atom_type_scat_source
C C 0.0033 0.0016 'International Tables Vol C Tables 4.2.6.8 and 6.1.1.4'
H H 0.0000 0.0000 'International Tables Vol C Tables 4.2.6.8 and 6.1.1.4'
N N 0.0061 0.0033 'International Tables Vol C Tables 4.2.6.8 and 6.1.1.4'
Ni Ni 0.3393 1.1124 'International Tables Vol C Tables 4.2.6.8 and 6.1.1.4'
O O 0.0106 0.0060 'International Tables Vol C Tables 4.2.6.8 and 6.1.1.4'
P P 0.1023 0.0942 'International Tables Vol C Tables 4.2.6.8 and 6.1.1.4'
S S 0.1246 0.1234 'International Tables Vol C Tables 4.2.6.8 and 6.1.1.4'

loop_
_geom_angle_atom_site_label_1
_geom_angle_atom_site_label_2
_geom_angle_atom_site_label_3
_geom_angle_site_symmetry_1
_geom_angle_site_symmetry_3
_geom_angle
_geom_angle_publ_flag
O2 Ni1 O2 2_666 . 180.0 ?
O2 Ni1 O3 2_666 2_666 89.98(9) ?
O2 Ni1 O3 . 2_666 90.02(9) ?
O2 Ni1 O3 2_666 . 90.02(9) ?
O2 Ni1 O3 . . 89.98(9) n
O3 Ni1 O3 2_666 . 180.0 ?
O2 Ni1 O1 2_666 . 91.52(7) ?
O2 Ni1 O1 . . 88.48(8) n
O3 Ni1 O1 2_666 . 89.11(8) ?
O3 Ni1 O1 . . 90.89(8) ?
O2 Ni1 O1 2_666 2_666 88.48(8) ?
O2 Ni1 O1 . 2_666 91.52(7) ?
O3 Ni1 O1 2_666 2_666 90.89(8) ?
O3 Ni1 O1 . 2_666 89.11(8) n
O1 Ni1 O1 . 2_666 180.0 ?
O5 P1 O4 . . 118.18(11) y
O5 P1 O6 . . 111.08(10) y
O4 P1 O6 . . 106.96(10) y
O5 P1 O7 . . 109.23(10) y
O4 P1 O7 . . 107.75(10) y
O6 P1 O7 . . 102.45(9) y
C6 S1 C5 . . 105.13(12) ?
O6 C1 C3 . . 111.29(17) ?
O6 C1 H1E . . 109.3 ?
C3 C1 H1E . . 109.4 ?
O6 C1 H1F . . 109.4 ?
C3 C1 H1F . . 109.4 ?
H1E C1 H1F . . 108.0 ?
O7 C2 C3 . . 111.13(18) ?
O7 C2 H2E . . 109.4 ?
C3 C2 H2E . . 109.5 ?
O7 C2 H2F . . 109.4 ?
C3 C2 H2F . . 109.4 ?
H2E C2 H2F . . 108.0 ?
C1 C3 C2 . . 110.17(18) ?
C1 C3 C5 . . 111.83(19) ?
C2 C3 C5 . . 107.77(19) ?
C1 C3 C4 . . 109.43(18) ?
C2 C3 C4 . . 108.18(18) ?
C5 C3 C4 . . 109.38(18) ?
O8 C4 O9 . . 125.5(2) y
O8 C4 C3 . . 118.3(2) ?
O9 C4 C3 . . 116.1(2) ?
C3 C5 S1 . . 115.87(16) ?
C3 C5 H5A . . 108.3 ?
S1 C5 H5A . . 108.3 ?
C3 C5 H5B . . 108.4 ?
S1 C5 H5B . . 108.3 ?
H5A C5 H5B . . 107.4 ?
N2 C6 N1 . . 121.9(2) y
N2 C6 S1 . . 114.78(18) ?
N1 C6 S1 . . 123.27(18) ?
C6 N1 H1C . . 120.0 ?
C6 N1 H1D . . 120.0 ?
H1C N1 H1D . . 120.0 ?
C6 N2 H2C . . 120.0 ?
C6 N2 H2D . . 120.0 ?
H2C N2 H2D . . 120.0 ?
Ni1 O1 H1A . . 115.9 ?
Ni1 O1 H1B . . 120.4 ?
H1A O1 H1B . . 116.9 ?
Ni1 O2 H2A . . 121.0 ?
Ni1 O2 H2B . . 120.1 ?
H2A O2 H2B . . 116.6 ?
Ni1 O3 H3A . . 124.8 ?
Ni1 O3 H3B . . 117.7 ?
H3A O3 H3B . . 117.3 ?
C1 O6 P1 . . 116.99(13) ?
C2 O7 P1 . . 115.02(14) ?
H10A O10 H10B . . 115.5 ?
H11A O11 H11B . . 115.6 ?
H12A O12 H12B . . 114.2 ?

loop_
_geom_bond_atom_site_label_1
_geom_bond_atom_site_label_2
_geom_bond_site_symmetry_2
_geom_bond_distance
_geom_bond_publ_flag
Ni1 O2 2_666 2.0286(18) ?
Ni1 O1 . 2.0595(17) n
Ni1 O2 . 2.0286(18) n
Ni1 O3 2_666 2.0463(19) ?
Ni1 O3 . 2.0463(19) n
Ni1 O1 2_666 2.0595(17) ?
P1 O4 . 1.4896(18) y
P1 O5 . 1.4893(19) y
P1 O6 . 1.5862(16) y
P1 O7 . 1.6042(17) y
S1 C6 . 1.761(2) ?
S1 C5 . 1.817(3) ?
C1 O6 . 1.458(3) ?
C1 C3 . 1.525(3) ?
C1 H1E . 0.9700 ?
C1 H1F . 0.9700 ?
C2 O7 . 1.457(3) ?
C2 C3 . 1.539(3) ?
C2 H2E . 0.9700 ?
C2 H2F . 0.9700 ?
C3 C5 . 1.543(3) ?
C3 C4 . 1.549(3) ?
C4 O8 . 1.251(3) y
C4 O9 . 1.256(3) y
C5 H5A . 0.9699 ?
C5 H5B . 0.9700 ?
C6 N1 . 1.312(3) y
C6 N2 . 1.301(3) y
N1 H1C . 0.8600 ?
N1 H1D . 0.8600 ?
N2 H2C . 0.8600 ?
N2 H2D . 0.8600 ?
O1 H1A . 0.8495 ?
O1 H1B . 0.8529 ?
O2 H2A . 0.8524 ?
O2 H2B . 0.8450 ?
O3 H3A . 0.8440 ?
O3 H3B . 0.8507 ?
O10 H10A . 0.8485 ?
O10 H10B . 0.8579 ?
O11 H11A . 0.8536 ?
O11 H11B . 0.8536 ?
O12 H12A . 0.8580 ?
O12 H12B . 0.8501 ?

loop_
_geom_hbond_atom_site_label_D
_geom_hbond_atom_site_label_H
_geom_hbond_atom_site_label_A
_geom_hbond_site_symmetry_A
_geom_hbond_distance_DH
_geom_hbond_distance_HA
_geom_hbond_distance_DA
_geom_hbond_angle_DHA
N1 H1C O8 2 0.86 2.05 2.911(3) 174.3
N1 H1D O10 . 0.86 2.14 2.904(3) 148.6
N2 H2C O9 2 0.86 1.90 2.758(3) 178.6
N2 H2D O8 2_655 0.86 2.10 2.910(3) 155.6
O1 H1A O12 1_455 0.85 1.91 2.764(3) 179.5
O1 H1B O5 1_565 0.85 1.96 2.816(3) 176.2
O2 H2A O4 . 0.85 1.87 2.696(3) 162.9
O2 H2B O11 . 0.85 1.96 2.798(3) 170.0
O3 H3A O12 . 0.84 2.15 2.944(4) 156.3
O3 H3B O11 1_565 0.85 1.94 2.767(3) 164.2
O10 H10A O5 1_465 0.85 2.23 3.007(3) 152.4
O10 H10B O9 1_565 0.86 1.95 2.770(3) 159.4
O11 H11A O7 2_656 0.85 2.08 2.902(2) 161.8
O11 H11B O4 2_756 0.85 1.91 2.735(2) 162.4
O12 H12A O5 1_565 0.86 2.01 2.795(3) 152.3
O12 H12B O4 . 0.85 2.03 2.877(3) 179.7

loop_
_geom_torsion_atom_site_label_1
_geom_torsion_atom_site_label_2
_geom_torsion_atom_site_label_3
_geom_torsion_atom_site_label_4
_geom_torsion
O6 C1 C3 C2 -54.0(2)
O6 C1 C3 C5 65.8(2)
O6 C1 C3 C4 -172.86(17)
O7 C2 C3 C1 56.1(2)
O7 C2 C3 C5 -66.2(2)
O7 C2 C3 C4 175.65(18)
C1 C3 C4 O8 -33.4(3)
C2 C3 C4 O8 -153.4(2)
C5 C3 C4 O8 89.4(2)
C1 C3 C4 O9 149.0(2)
C2 C3 C4 O9 29.0(3)
C5 C3 C4 O9 -88.1(2)
C1 C3 C5 S1 57.4(2)
C2 C3 C5 S1 178.64(15)
C4 C3 C5 S1 -64.0(2)
C6 S1 C5 C3 82.51(19)
C5 S1 C6 N2 -149.09(19)
C5 S1 C6 N1 34.3(2)
C3 C1 O6 P1 57.0(2)
O5 P1 O6 C1 63.31(17)
O4 P1 O6 C1 -166.40(15)
O7 P1 O6 C1 -53.21(16)
C3 C2 O7 P1 -59.6(2)
O5 P1 O7 C2 -63.65(18)
O4 P1 O7 C2 166.80(16)
O6 P1 O7 C2 54.19(17)
